data_1561995
loop_
_publ_author_name
'Ye, Gan'
'Zou, Kang-Yu'
'Yang, Ying'
'Wang, Jun-Jie'
'Gou, Xiao-Feng'
'Li, Zuo-Xi'

_publ_section_title
;
 Anion effect on the topological frameworks of a series of manganese
 coordination polymers based on 1,4-bis(imidazol-1-yl)-benzene: Syntheses,
 crystal structures and magnetic properties
;
_journal_name_full 'Journal of Solid State Chemistry'
_journal_page_first 31
_journal_page_last 40
_journal_paper_doi 10.1016/j.jssc.2014.11.015
_journal_volume 225
_journal_year 2015
_chemical_formula_sum 'C24 H20 Mn N14'
_chemical_formula_weight 559.48
_space_group_IT_number 15
_space_group_name_Hall '-C 2yc'
_space_group_name_H-M_alt 'C 1 2/c 1'
_symmetry_cell_setting monoclinic
_symmetry_space_group_name_H-M 'C 1 2/c 1'
_atom_sites_solution_hydrogens geom
_atom_sites_solution_primary direct
_atom_sites_solution_secondary difmap
_audit_creation_method SHELXL-97
_cell_angle_alpha 90.00
_cell_angle_beta 109.58(3)
_cell_angle_gamma 90.00
_cell_formula_units_Z 4
_cell_length_a 15.323(3)
_cell_length_b 8.5227(17)
_cell_length_c 19.819(4)
_cell_measurement_reflns_used 11464
_cell_measurement_temperature 293(2)
_cell_measurement_theta_max 27.6
_cell_measurement_theta_min 3.1
_cell_volume 2438.6(10)
_computing_cell_refinement 'CrystalClear (Rigaku/MSC Inc., 2005)'
_computing_data_collection 'CrystalClear (Rigaku/MSC Inc., 2005)'
_computing_data_reduction 'CrystalClear (Rigaku/MSC Inc., 2005)'
_computing_molecular_graphics 'Bruker SHELXTL'
_computing_publication_material 'Bruker SHELXTL'
_computing_structure_refinement 'SHELXL-97 (Sheldrick, 1997)'
_computing_structure_solution 'SHELXS-97 (Sheldrick, 1990)'
_diffrn_ambient_temperature 293(2)
_diffrn_detector_area_resol_mean 9
_diffrn_measured_fraction_theta_full 0.996
_diffrn_measured_fraction_theta_max 0.996
_diffrn_measurement_device_type 'CCD area detector'
_diffrn_measurement_method \w
_diffrn_radiation_monochromator graphite
_diffrn_radiation_source 'fine-focus sealed tube'
_diffrn_radiation_type MoK\a
_diffrn_radiation_wavelength 0.71073
_diffrn_reflns_av_R_equivalents 0.0341
_diffrn_reflns_av_sigmaI/netI 0.0287
_diffrn_reflns_limit_h_max 19
_diffrn_reflns_limit_h_min -19
_diffrn_reflns_limit_k_max 10
_diffrn_reflns_limit_k_min -11
_diffrn_reflns_limit_l_max 25
_diffrn_reflns_limit_l_min -25
_diffrn_reflns_number 12425
_diffrn_reflns_theta_full 27.47
_diffrn_reflns_theta_max 27.47
_diffrn_reflns_theta_min 3.15
_diffrn_standards_decay_% 0
_diffrn_standards_interval_count 0
_diffrn_standards_interval_time 0
_exptl_absorpt_coefficient_mu 0.588
_exptl_absorpt_correction_T_max 0.889
_exptl_absorpt_correction_T_min 0.856
_exptl_absorpt_correction_type multi-scan
_exptl_absorpt_process_details CrystalClear
_exptl_crystal_colour colorless
_exptl_crystal_density_diffrn 1.524
_exptl_crystal_density_method 'not measured'
_exptl_crystal_description block
_exptl_crystal_F_000 1148
_exptl_crystal_size_max 0.30
_exptl_crystal_size_mid 0.22
_exptl_crystal_size_min 0.20
_refine_diff_density_max 0.237
_refine_diff_density_min -0.237
_refine_diff_density_rms 0.047
_refine_ls_extinction_method none
_refine_ls_goodness_of_fit_ref 1.137
_refine_ls_hydrogen_treatment constr
_refine_ls_matrix_type full
_refine_ls_number_parameters 178
_refine_ls_number_reflns 2786
_refine_ls_number_restraints 0
_refine_ls_restrained_S_all 1.137
_refine_ls_R_factor_all 0.0536
_refine_ls_R_factor_gt 0.0427
_refine_ls_shift/su_max 0.000
_refine_ls_shift/su_mean 0.000
_refine_ls_structure_factor_coef Fsqd
_refine_ls_weighting_details 'calc w=1/[\s^2^(Fo^2^)+(0.0333P)^2^+2.0416P] where P=(Fo^2^+2Fc^2^)/3'
_refine_ls_weighting_scheme calc
_refine_ls_wR_factor_gt 0.0841
_refine_ls_wR_factor_ref 0.0875
_reflns_number_gt 2411
_reflns_number_total 2786
_reflns_threshold_expression >2sigma(I)
_cod_data_source_file JSSC-2015-225-31.cif
_cod_data_source_block 2
_cod_original_cell_volume 2438.6(8)
_cod_original_sg_symbol_H-M C2/c
_cod_database_code 1561995

loop_
_symmetry_equiv_pos_as_xyz
'x, y, z'
'-x, y, -z+1/2'
'x+1/2, y+1/2, z'
'-x+1/2, y+1/2, -z+1/2'
'-x, -y, -z'
'x, -y, z-1/2'
'-x+1/2, -y+1/2, -z'
'x+1/2, -y+1/2, z-1/2'

loop_
_atom_site_label
_atom_site_type_symbol
_atom_site_fract_x
_atom_site_fract_y
_atom_site_fract_z
_atom_site_U_iso_or_equiv
_atom_site_adp_type
_atom_site_occupancy
_atom_site_symmetry_multiplicity
_atom_site_calc_flag
_atom_site_refinement_flags
_atom_site_disorder_assembly
_atom_site_disorder_group
Mn1 Mn 0.2500 0.7500 0.5000 0.02346(12) Uani 1 2 d S . .
N1 N 0.21199(12) 0.6864(2) 0.38201(8) 0.0325(4) Uani 1 1 d . . .
N2 N 0.14853(11) 0.55621(19) 0.28104(8) 0.0304(4) Uani 1 1 d . . .
N3 N -0.00923(11) 0.05258(18) 0.09837(8) 0.0272(3) Uani 1 1 d . . .
N4 N -0.11680(11) -0.11075(18) 0.03431(8) 0.0309(4) Uani 1 1 d . . .
N5 N 0.32810(13) 0.9612(2) 0.48598(9) 0.0414(4) Uani 1 1 d . . .
N6 N 0.31434(11) 1.0683(2) 0.44707(9) 0.0344(4) Uani 1 1 d . . .
N7 N 0.30089(15) 1.1754(3) 0.40863(13) 0.0672(7) Uani 1 1 d . . .
C1 C 0.18749(14) 0.5488(2) 0.35348(10) 0.0321(4) Uani 1 1 d . . .
H1 H 0.1957 0.4561 0.3796 0.039 Uiso 1 1 calc R . .
C2 C 0.1887(2) 0.7885(3) 0.32580(11) 0.0551(7) Uani 1 1 d . . .
H2 H 0.1985 0.8963 0.3297 0.066 Uiso 1 1 calc R . .
C3 C 0.1496(2) 0.7110(3) 0.26381(12) 0.0562(8) Uani 1 1 d . . .
H3 H 0.1277 0.7544 0.2182 0.067 Uiso 1 1 calc R . .
C4 C 0.10979(13) 0.4287(2) 0.23358(9) 0.0282(4) Uani 1 1 d . . .
C5 C 0.04406(14) 0.4579(2) 0.16716(10) 0.0329(5) Uani 1 1 d . . .
H5 H 0.0259 0.5603 0.1532 0.040 Uiso 1 1 calc R . .
C6 C 0.00563(13) 0.3347(2) 0.12173(10) 0.0322(4) Uani 1 1 d . . .
H6 H -0.0380 0.3541 0.0769 0.039 Uiso 1 1 calc R . .
C7 C 0.03193(13) 0.1831(2) 0.14280(9) 0.0272(4) Uani 1 1 d . . .
C8 C 0.09763(16) 0.1550(2) 0.20900(11) 0.0420(5) Uani 1 1 d . . .
H8 H 0.1155 0.0525 0.2231 0.050 Uiso 1 1 calc R . .
C9 C 0.13686(16) 0.2775(2) 0.25418(11) 0.0422(6) Uani 1 1 d . . .
H9 H 0.1815 0.2580 0.2985 0.051 Uiso 1 1 calc R . .
C10 C -0.10094(14) 0.0277(2) 0.06492(10) 0.0312(4) Uani 1 1 d . . .
H10 H -0.1469 0.0998 0.0638 0.037 Uiso 1 1 calc R . .
C11 C 0.03590(14) -0.0794(2) 0.08709(10) 0.0304(4) Uani 1 1 d . . .
H11 H 0.0995 -0.0971 0.1033 0.037 Uiso 1 1 calc R . .
C12 C -0.03077(14) -0.1777(2) 0.04784(10) 0.0307(4) Uani 1 1 d . . .
H12 H -0.0202 -0.2764 0.0322 0.037 Uiso 1 1 calc R . .

loop_
_atom_site_aniso_label
_atom_site_aniso_U_11
_atom_site_aniso_U_22
_atom_site_aniso_U_33
_atom_site_aniso_U_23
_atom_site_aniso_U_13
_atom_site_aniso_U_12
Mn1 0.0272(2) 0.0201(2) 0.01822(19) 0.00117(16) 0.00117(14) 0.00066(16)
N1 0.0405(10) 0.0303(9) 0.0227(8) -0.0023(7) 0.0051(7) -0.0033(7)
N2 0.0396(10) 0.0282(8) 0.0198(7) -0.0022(6) 0.0052(7) -0.0045(7)
N3 0.0268(8) 0.0281(8) 0.0243(7) -0.0039(6) 0.0054(6) -0.0027(6)
N4 0.0311(9) 0.0289(9) 0.0305(8) -0.0042(7) 0.0073(7) -0.0036(7)
N5 0.0433(11) 0.0332(10) 0.0388(10) 0.0104(8) 0.0020(8) -0.0072(8)
N6 0.0278(9) 0.0329(9) 0.0355(9) 0.0045(8) 0.0015(7) -0.0081(7)
N7 0.0536(14) 0.0580(14) 0.0745(15) 0.0398(13) 0.0010(11) -0.0126(11)
C1 0.0401(12) 0.0317(10) 0.0206(9) 0.0006(8) 0.0050(8) -0.0023(9)
C2 0.099(2) 0.0286(11) 0.0270(11) -0.0016(9) 0.0074(12) -0.0130(12)
C3 0.101(2) 0.0324(12) 0.0232(10) 0.0022(9) 0.0055(12) -0.0136(12)
C4 0.0322(11) 0.0289(10) 0.0214(8) -0.0032(7) 0.0062(7) -0.0042(8)
C5 0.0406(12) 0.0264(10) 0.0257(9) -0.0003(8) 0.0029(8) 0.0033(8)
C6 0.0324(11) 0.0346(11) 0.0215(9) -0.0004(8) -0.0019(8) 0.0019(8)
C7 0.0262(10) 0.0308(10) 0.0230(9) -0.0043(8) 0.0058(7) -0.0061(8)
C8 0.0544(14) 0.0240(10) 0.0337(11) 0.0018(9) -0.0036(10) 0.0004(9)
C9 0.0487(13) 0.0347(12) 0.0268(10) 0.0002(8) -0.0091(9) 0.0005(9)
C10 0.0274(10) 0.0303(10) 0.0343(10) -0.0049(8) 0.0084(8) -0.0023(8)
C11 0.0290(10) 0.0314(10) 0.0296(10) -0.0010(8) 0.0080(8) 0.0029(8)
C12 0.0368(11) 0.0272(10) 0.0285(9) -0.0019(8) 0.0115(8) 0.0012(8)

loop_
_atom_type_symbol
_atom_type_description
_atom_type_scat_dispersion_real
_atom_type_scat_dispersion_imag
_atom_type_scat_source
C C 0.0033 0.0016 'International Tables Vol C Tables 4.2.6.8 and 6.1.1.4'
H H 0.0000 0.0000 'International Tables Vol C Tables 4.2.6.8 and 6.1.1.4'
Mn Mn 0.3368 0.7283 'International Tables Vol C Tables 4.2.6.8 and 6.1.1.4'
N N 0.0061 0.0033 'International Tables Vol C Tables 4.2.6.8 and 6.1.1.4'

loop_
_geom_angle_atom_site_label_1
_geom_angle_atom_site_label_2
_geom_angle_atom_site_label_3
_geom_angle
_geom_angle_site_symmetry_1
_geom_angle_site_symmetry_3
N5 Mn1 N5 180.0 7_566 .
N5 Mn1 N4 90.40(7) 7_566 8_556
N5 Mn1 N4 89.60(7) . 8_556
N5 Mn1 N4 89.60(7) 7_566 2_565
N5 Mn1 N4 90.40(7) . 2_565
N4 Mn1 N4 180.00(9) 8_556 2_565
N5 Mn1 N1 88.44(7) 7_566 .
N5 Mn1 N1 91.56(7) . .
N4 Mn1 N1 94.50(6) 8_556 .
N4 Mn1 N1 85.50(6) 2_565 .
N5 Mn1 N1 91.56(7) 7_566 7_566
N5 Mn1 N1 88.44(7) . 7_566
N4 Mn1 N1 85.50(6) 8_556 7_566
N4 Mn1 N1 94.50(6) 2_565 7_566
N1 Mn1 N1 180.00(3) . 7_566
C1 N1 C2 105.17(16) . .
C1 N1 Mn1 126.69(13) . .
C2 N1 Mn1 126.46(14) . .
C1 N2 C3 105.76(16) . .
C1 N2 C4 126.75(16) . .
C3 N2 C4 127.40(16) . .
C10 N3 C11 106.71(16) . .
C10 N3 C7 126.54(16) . .
C11 N3 C7 126.46(16) . .
C10 N4 C12 105.40(16) . .
C10 N4 Mn1 128.34(13) . 2_545
C12 N4 Mn1 123.36(13) . 2_545
N6 N5 Mn1 136.69(15) . .
N7 N6 N5 179.6(3) . .
N1 C1 N2 112.17(17) . .
N1 C1 H1 123.9 . .
N2 C1 H1 123.9 . .
C3 C2 N1 110.3(2) . .
C3 C2 H2 124.8 . .
N1 C2 H2 124.8 . .
C2 C3 N2 106.56(19) . .
C2 C3 H3 126.7 . .
N2 C3 H3 126.7 . .
C9 C4 C5 120.10(18) . .
C9 C4 N2 120.00(17) . .
C5 C4 N2 119.90(17) . .
C6 C5 C4 119.93(18) . .
C6 C5 H5 120.0 . .
C4 C5 H5 120.0 . .
C7 C6 C5 119.92(17) . .
C7 C6 H6 120.0 . .
C5 C6 H6 120.0 . .
C6 C7 C8 119.82(17) . .
C6 C7 N3 121.35(16) . .
C8 C7 N3 118.80(18) . .
C9 C8 C7 120.48(19) . .
C9 C8 H8 119.8 . .
C7 C8 H8 119.8 . .
C4 C9 C8 119.74(18) . .
C4 C9 H9 120.1 . .
C8 C9 H9 120.1 . .
N4 C10 N3 111.62(17) . .
N4 C10 H10 124.2 . .
N3 C10 H10 124.2 . .
C12 C11 N3 106.05(17) . .
C12 C11 H11 127.0 . .
N3 C11 H11 127.0 . .
C11 C12 N4 110.22(17) . .
C11 C12 H12 124.9 . .
N4 C12 H12 124.9 . .

loop_
_geom_bond_atom_site_label_1
_geom_bond_atom_site_label_2
_geom_bond_distance
_geom_bond_site_symmetry_2
Mn1 N5 2.2296(18) 7_566
Mn1 N5 2.2296(18) .
Mn1 N4 2.2598(16) 8_556
Mn1 N4 2.2599(16) 2_565
Mn1 N1 2.2778(16) .
Mn1 N1 2.2778(16) 7_566
N1 C1 1.302(3) .
N1 C2 1.363(3) .
N2 C1 1.359(2) .
N2 C3 1.364(3) .
N2 C4 1.429(2) .
N3 C10 1.355(2) .
N3 C11 1.377(2) .
N3 C7 1.428(2) .
N4 C10 1.311(2) .
N4 C12 1.378(2) .
N4 Mn1 2.2598(16) 2_545
N5 N6 1.168(2) .
N6 N7 1.162(3) .
C1 H1 0.9300 .
C2 C3 1.346(3) .
C2 H2 0.9300 .
C3 H3 0.9300 .
C4 C9 1.373(3) .
C4 C5 1.386(3) .
C5 C6 1.380(3) .
C5 H5 0.9300 .
C6 C7 1.376(3) .
C6 H6 0.9300 .
C7 C8 1.381(3) .
C8 C9 1.376(3) .
C8 H8 0.9300 .
C9 H9 0.9300 .
C10 H10 0.9300 .
C11 C12 1.348(3) .
C11 H11 0.9300 .
C12 H12 0.9300 .

loop_
_geom_torsion_atom_site_label_1
_geom_torsion_atom_site_label_2
_geom_torsion_atom_site_label_3
_geom_torsion_atom_site_label_4
_geom_torsion
_geom_torsion_site_symmetry_1
_geom_torsion_site_symmetry_2
_geom_torsion_site_symmetry_3
_geom_torsion_site_symmetry_4
N5 Mn1 N1 C1 -21.51(18) 7_566 . . .
N5 Mn1 N1 C1 158.49(18) . . . .
N4 Mn1 N1 C1 68.77(18) 8_556 . . .
N4 Mn1 N1 C1 -111.23(18) 2_565 . . .
N1 Mn1 N1 C1 -106(9) 7_566 . . .
N5 Mn1 N1 C2 141.4(2) 7_566 . . .
N5 Mn1 N1 C2 -38.6(2) . . . .
N4 Mn1 N1 C2 -128.3(2) 8_556 . . .
N4 Mn1 N1 C2 51.7(2) 2_565 . . .
N1 Mn1 N1 C2 57(9) 7_566 . . .
N5 Mn1 N5 N6 -137(4) 7_566 . . .
N4 Mn1 N5 N6 144.6(2) 8_556 . . .
N4 Mn1 N5 N6 -35.4(2) 2_565 . . .
N1 Mn1 N5 N6 50.1(2) . . . .
N1 Mn1 N5 N6 -129.9(2) 7_566 . . .
Mn1 N5 N6 N7 141(100) . . . .
C2 N1 C1 N2 -0.5(3) . . . .
Mn1 N1 C1 N2 165.40(13) . . . .
C3 N2 C1 N1 0.3(3) . . . .
C4 N2 C1 N1 -176.52(18) . . . .
C1 N1 C2 C3 0.5(3) . . . .
Mn1 N1 C2 C3 -165.41(19) . . . .
N1 C2 C3 N2 -0.3(3) . . . .
C1 N2 C3 C2 0.1(3) . . . .
C4 N2 C3 C2 176.8(2) . . . .
C1 N2 C4 C9 -22.9(3) . . . .
C3 N2 C4 C9 161.0(3) . . . .
C1 N2 C4 C5 156.2(2) . . . .
C3 N2 C4 C5 -19.9(3) . . . .
C9 C4 C5 C6 0.1(3) . . . .
N2 C4 C5 C6 -179.05(18) . . . .
C4 C5 C6 C7 0.7(3) . . . .
C5 C6 C7 C8 -0.9(3) . . . .
C5 C6 C7 N3 177.37(18) . . . .
C10 N3 C7 C6 -47.7(3) . . . .
C11 N3 C7 C6 139.2(2) . . . .
C10 N3 C7 C8 130.5(2) . . . .
C11 N3 C7 C8 -42.5(3) . . . .
C6 C7 C8 C9 0.2(3) . . . .
N3 C7 C8 C9 -178.1(2) . . . .
C5 C4 C9 C8 -0.8(4) . . . .
N2 C4 C9 C8 178.4(2) . . . .
C7 C8 C9 C4 0.7(4) . . . .
C12 N4 C10 N3 -0.9(2) . . . .
Mn1 N4 C10 N3 160.03(12) 2_545 . . .
C11 N3 C10 N4 0.8(2) . . . .
C7 N3 C10 N4 -173.33(16) . . . .
C10 N3 C11 C12 -0.4(2) . . . .
C7 N3 C11 C12 173.77(17) . . . .
N3 C11 C12 N4 -0.1(2) . . . .
C10 N4 C12 C11 0.6(2) . . . .
Mn1 N4 C12 C11 -161.49(13) 2_545 . . .
